data_7063648
loop_
_publ_author_name
'Maheswari, Ganesan'
'Elancheziyan, Mari'
'Harathi, Jonnagaddala'
'Raji, Atchudan'
'Ashamary, Francis'
'Mahaan, Ramalingam'
'Kalambate, Pramod K.'
'Lee, Hon Man'
'Rosenkranz, Andreas'
'Manoj, Devaraj'

_publ_section_title
;
 Self-assembled single-crystalline hydrogen-bonded frameworks: a potential
 metal-free molecule towards proton conductivity and electrochemical
 detection of organic and inorganic pollutants
;
_journal_issue 10
_journal_name_full 'New Journal of Chemistry'
_journal_page_first 4205
_journal_page_last 4217
_journal_paper_doi 10.1039/D4NJ05382F
_journal_volume 49
_journal_year 2025
_chemical_formula_moiety '2(C10 H4 O8), 2(C11 H11 N5), 3(H2 O)'
_chemical_formula_sum 'C42 H36 N10 O19'
_chemical_formula_weight 984.81
_space_group_IT_number 14
_space_group_name_Hall '-P 2ybc'
_space_group_name_H-M_alt 'P 1 21/c 1'
_symmetry_cell_setting monoclinic
_symmetry_Int_Tables_number 14
_symmetry_space_group_name_Hall '-P 2ybc'
_symmetry_space_group_name_H-M 'P 1 21/c 1'
_atom_sites_solution_hydrogens mixed
_atom_sites_solution_primary dual
_audit_conform_dict_location ftp://ftp.iucr.org/pub/cif_core.dic
_audit_conform_dict_name cif_core.dic
_audit_conform_dict_version 2.4.5
_audit_creation_date 2025-01-07T10:27:45-00:00
_audit_creation_method 'WinGX routine CIF_UPDATE'
_audit_update_record
;
2025-01-20 deposited with the CCDC.	2025-01-24 downloaded from the CCDC.
;
_cell_angle_alpha 90
_cell_angle_beta 94.7210(10)
_cell_angle_gamma 90
_cell_formula_units_Z 2
_cell_length_a 3.79460(10)
_cell_length_b 23.1642(4)
_cell_length_c 22.7365(4)
_cell_measurement_reflns_used 12572
_cell_measurement_temperature 100(2)
_cell_measurement_theta_max 73.871
_cell_measurement_theta_min 1.966
_cell_volume 1991.73(7)
_computing_cell_refinement 'CrysAlisPro 1.171.42.96a (Rigaku OD, 2023)'
_computing_data_collection 'CrysAlisPro 1.171.42.96a (Rigaku OD, 2023)'
_computing_data_reduction 'CrysAlisPro 1.171.42.96a (Rigaku OD, 2023)'
_computing_molecular_graphics 'Olex2 1.5 (Dolomanov et al., 2009)'
_computing_publication_material 'Olex2 1.5 (Dolomanov et al., 2009)'
_computing_structure_refinement 'SHELXL-2019/2 (Sheldrick, 2019)'
_computing_structure_solution 'SHELXT 2018/2 (Sheldrick, 2018)'
_diffrn_ambient_environment N~2~
_diffrn_ambient_temperature 100(2)
_diffrn_detector 'Hybrid Pixel Array Detector'
_diffrn_detector_area_resol_mean 10
_diffrn_detector_type 'HyPix-Arc 150'
_diffrn_measured_fraction_theta_full 1
_diffrn_measured_fraction_theta_max 0.966
_diffrn_measurement_device 'four-circle diffractometer'
_diffrn_measurement_device_type 'XtaLAB Synergy R, DW system, HyPix-Arc 150'
_diffrn_measurement_method '\w scans'
_diffrn_orient_matrix_type 'CrysAlisPro convention (1999,Acta A55,543-557)'
_diffrn_orient_matrix_UB_11 0.0828295
_diffrn_orient_matrix_UB_12 0.0187758
_diffrn_orient_matrix_UB_13 -0.0623906
_diffrn_orient_matrix_UB_21 -0.2153252
_diffrn_orient_matrix_UB_22 0.0556917
_diffrn_orient_matrix_UB_23 0.0063918
_diffrn_orient_matrix_UB_31 0.335821
_diffrn_orient_matrix_UB_32 0.0311036
_diffrn_orient_matrix_UB_33 0.0262458
_diffrn_radiation_monochromator mirror
_diffrn_radiation_probe x-ray
_diffrn_radiation_type CuK\a
_diffrn_radiation_wavelength 1.54184
_diffrn_reflns_av_R_equivalents 0.0356
_diffrn_reflns_av_unetI/netI 0.0264
_diffrn_reflns_Laue_measured_fraction_full 1
_diffrn_reflns_Laue_measured_fraction_max 0.966
_diffrn_reflns_limit_h_max 4
_diffrn_reflns_limit_h_min -4
_diffrn_reflns_limit_k_max 28
_diffrn_reflns_limit_k_min -27
_diffrn_reflns_limit_l_max 27
_diffrn_reflns_limit_l_min -27
_diffrn_reflns_number 22566
_diffrn_reflns_point_group_measured_fraction_full 1
_diffrn_reflns_point_group_measured_fraction_max 0.966
_diffrn_reflns_theta_full 67.684
_diffrn_reflns_theta_max 74.585
_diffrn_reflns_theta_min 2.728
_diffrn_source 'Rotating-anode X-ray tube'
_diffrn_source_type 'Rigaku (Cu) X-ray Source'
_exptl_absorpt_coefficient_mu 1.135
_exptl_absorpt_correction_T_max 1
_exptl_absorpt_correction_T_min 0.76275
_exptl_absorpt_correction_type multi-scan
_exptl_absorpt_process_details
;
        CrysAlisPro 1.171.42.96a (Rigaku Oxford Diffraction, 2023)
        Empirical absorption correction using spherical harmonics,
        implemented in SCALE3 ABSPACK scaling algorithm.
;
_exptl_crystal_colour colourless
_exptl_crystal_density_diffrn 1.642
_exptl_crystal_description needle
_exptl_crystal_F_000 1020
_exptl_crystal_size_max 0.18
_exptl_crystal_size_mid 0.06
_exptl_crystal_size_min 0.05
_refine_diff_density_max 0.224
_refine_diff_density_min -0.26
_refine_diff_density_rms 0.045
_refine_ls_extinction_method none
_refine_ls_goodness_of_fit_ref 1.05
_refine_ls_hydrogen_treatment constr
_refine_ls_matrix_type full
_refine_ls_number_parameters 440
_refine_ls_number_reflns 3953
_refine_ls_number_restraints 342
_refine_ls_restrained_S_all 1.034
_refine_ls_R_factor_all 0.044
_refine_ls_R_factor_gt 0.0386
_refine_ls_shift/su_max 0.001
_refine_ls_shift/su_mean 0
_refine_ls_structure_factor_coef Fsqd
_refine_ls_weighting_details 'w=1/[\s^2^(Fo^2^)+(0.0539P)^2^+0.8586P] where P=(Fo^2^+2Fc^2^)/3'
_refine_ls_weighting_scheme calc
_refine_ls_wR_factor_gt 0.1036
_refine_ls_wR_factor_ref 0.1072
_reflns_Friedel_coverage 0
_reflns_number_gt 3473
_reflns_number_total 3953
_reflns_threshold_expression 'I > 2\s(I)'
_cod_data_source_file d4nj05382f2.cif
_cod_data_source_block shelx
_cod_depositor_comments 'Adding full bibliography for 7063648.cif.'
_cod_original_sg_symbol_H-M 'P 21/c'
_cod_database_code 7063648
_shelx_estimated_absorpt_t_min 0.822
_shelx_estimated_absorpt_t_max 0.945
_shelx_shelxl_version_number 2019/3

loop_
_symmetry_equiv_pos_as_xyz
'x, y, z'
'-x, y+1/2, -z+1/2'
'-x, -y, -z'
'x, -y-1/2, z-1/2'

loop_
_atom_site_label
_atom_site_type_symbol
_atom_site_fract_x
_atom_site_fract_y
_atom_site_fract_z
_atom_site_U_iso_or_equiv
_atom_site_adp_type
_atom_site_occupancy
_atom_site_site_symmetry_order
_atom_site_calc_flag
_atom_site_refinement_flags_posn
_atom_site_refinement_flags_adp
_atom_site_refinement_flags_occupancy
_atom_site_disorder_assembly
_atom_site_disorder_group
C1 C 0.1419(4) 0.69288(6) 0.58403(6) 0.0226(3) Uani 1 1 d . . . . .
C2 C 0.0531(4) 0.70217(7) 0.64123(7) 0.0255(3) Uani 1 1 d . . . . .
H2 H 0.109702 0.674917 0.671785 0.031 Uiso 1 1 calc R U . . .
C3 C -0.1227(4) 0.75331(7) 0.65164(7) 0.0283(3) Uani 1 1 d . . . . .
H3 H -0.187153 0.761706 0.690224 0.034 Uiso 1 1 calc R U . . .
C4 C -0.2050(4) 0.79223(7) 0.60619(7) 0.0282(3) Uani 1 1 d . . . . .
H4 H -0.321918 0.827653 0.612666 0.034 Uiso 1 1 calc R U . . .
C5 C -0.1081(4) 0.77681(6) 0.55081(7) 0.0255(3) Uani 1 1 d . . . . .
C6 C 0.4488(4) 0.59733(6) 0.60526(7) 0.0251(3) Uani 1 1 d D . . . .
H6 H 0.417316 0.593316 0.646079 0.03 Uiso 1 1 calc R U . . .
C7 C 0.6168(4) 0.56024(7) 0.57144(7) 0.0253(3) Uani 1 1 d D . . . .
H7 H 0.724869 0.524905 0.584175 0.03 Uiso 1 1 calc R U . . .
C8 C 0.4325(4) 0.63199(6) 0.51402(6) 0.0226(3) Uani 1 1 d D . . . .
H8 H 0.387308 0.656194 0.48051 0.027 Uiso 1 1 calc R U . . .
N2 N 0.3303(3) 0.64265(5) 0.56861(5) 0.0217(3) Uani 1 1 d D . . . .
N3 N 0.6043(3) 0.58270(5) 0.51491(6) 0.0247(3) Uani 1 1 d D . . . .
H3A H 0.696178 0.566639 0.484592 0.03 Uiso 1 1 calc R U . . .
C9 C -0.3362(8) 0.86728(12) 0.49621(16) 0.0299(6) Uani 0.790(7) 1 d D U P A 1
H9 H -0.385596 0.89051 0.52897 0.036 Uiso 0.790(7) 1 calc R U P A 1
C10 C -0.3866(7) 0.88171(13) 0.43838(18) 0.0320(6) Uani 0.790(7) 1 d D U P A 1
H10 H -0.477758 0.917342 0.42306 0.038 Uiso 0.790(7) 1 calc R U P A 1
C11 C -0.1677(9) 0.79428(14) 0.44193(14) 0.0315(6) Uani 0.790(7) 1 d D U P A 1
H11 H -0.078199 0.757978 0.430655 0.038 Uiso 0.790(7) 1 calc R U P A 1
N4 N -0.1990(16) 0.81217(19) 0.49803(15) 0.0263(6) Uani 0.790(7) 1 d D U P A 1
N5 N -0.2825(7) 0.83572(11) 0.40582(11) 0.0323(5) Uani 0.790(7) 1 d D U P A 1
H5A H -0.291271 0.834258 0.367054 0.039 Uiso 0.790(7) 1 calc R U P A 1
C39 C -0.252(4) 0.7993(5) 0.4512(6) 0.0313(12) Uani 0.210(7) 1 d D U P A 2
H39 H -0.219946 0.762536 0.433977 0.038 Uiso 0.210(7) 1 calc R U P A 2
C30 C -0.366(3) 0.8494(6) 0.4213(5) 0.0334(12) Uani 0.210(7) 1 d D U P A 2
H30 H -0.419402 0.854337 0.380034 0.04 Uiso 0.210(7) 1 calc R U P A 2
C31 C -0.286(3) 0.8697(5) 0.5168(5) 0.0306(13) Uani 0.210(7) 1 d D U P A 2
H31 H -0.279694 0.890566 0.552823 0.037 Uiso 0.210(7) 1 calc R U P A 2
N34 N -0.196(7) 0.8126(8) 0.5100(6) 0.0280(13) Uani 0.210(7) 1 d D U P A 2
N35 N -0.381(2) 0.8895(4) 0.4645(5) 0.0336(12) Uani 0.210(7) 1 d D U P A 2
H35 H -0.448603 0.925359 0.457709 0.04 Uiso 0.210(7) 1 calc R U P A 2
C12 C 0.9687(4) 0.51398(6) 0.24083(6) 0.0235(3) Uani 1 1 d . . . . .
C13 C 0.9198(4) 0.52994(7) 0.29891(6) 0.0240(3) Uani 1 1 d . . . . .
H13 H 0.834725 0.501483 0.324297 0.029 Uiso 1 1 calc R U . . .
C14 C 0.9881(4) 0.58497(6) 0.32191(6) 0.0236(3) Uani 1 1 d . . . . .
C15 C 1.1242(4) 0.62696(6) 0.28508(7) 0.0238(3) Uani 1 1 d . . . . .
C16 C 1.1809(4) 0.61072(7) 0.22771(7) 0.0245(3) Uani 1 1 d . . . . .
H16 H 1.278201 0.638677 0.203121 0.029 Uiso 1 1 calc R U . . .
C17 C 1.1048(4) 0.55626(7) 0.20379(7) 0.0242(3) Uani 1 1 d . . . . .
C18 C 0.8561(4) 0.45192(7) 0.22559(7) 0.0288(3) Uani 1 1 d . . . . .
O1 O 0.8742(4) 0.43346(6) 0.17291(5) 0.0462(4) Uani 1 1 d . . . . .
O2 O 0.7415(4) 0.42159(5) 0.26403(5) 0.0373(3) Uani 1 1 d . . . . .
C19 C 0.890(4) 0.5923(4) 0.3831(5) 0.0291(13) Uani 0.763(8) 1 d . U P B 1
O3 O 0.8364(13) 0.64309(13) 0.40343(14) 0.0488(8) Uani 0.763(8) 1 d . U P B 1
O4 O 0.8837(19) 0.5522(3) 0.4193(3) 0.0314(11) Uani 0.763(8) 1 d . U P B 1
C29 C 0.881(12) 0.5995(15) 0.3883(15) 0.026(2) Uani 0.237(8) 1 d . U P B 2
O23 O 0.896(7) 0.5461(10) 0.4106(11) 0.029(3) Uani 0.237(8) 1 d . U P B 2
O24 O 0.671(3) 0.6398(4) 0.3924(4) 0.0342(17) Uani 0.237(8) 1 d . U P B 2
H24 H 0.593283 0.650555 0.358528 0.051 Uiso 0.237(8) 1 calc R U P B 2
C20 C 1.226(2) 0.6886(3) 0.29751(19) 0.0260(9) Uani 0.763(8) 1 d . U P B 5
O5 O 1.1095(8) 0.71423(8) 0.34398(11) 0.0324(6) Uani 0.763(8) 1 d . U P B 5
H5 H 1.010502 0.68976 0.364355 0.049 Uiso 0.763(8) 1 calc R U P B 5
O6 O 1.4010(13) 0.7160(3) 0.2638(3) 0.0292(8) Uani 0.763(8) 1 d . U P B 5
C40 C 1.224(7) 0.6893(11) 0.3117(7) 0.0243(19) Uani 0.237(8) 1 d . U P B 6
O45 O 1.261(3) 0.6998(4) 0.3641(4) 0.0379(19) Uani 0.237(8) 1 d . U P B 6
O46 O 1.327(4) 0.7200(10) 0.2713(9) 0.031(2) Uani 0.237(8) 1 d . U P B 6
C21 C 1.1830(4) 0.55139(7) 0.13898(7) 0.0296(3) Uani 1 1 d . . . . .
O7 O 1.1048(4) 0.50452(6) 0.11060(6) 0.0511(4) Uani 1 1 d . . . . .
H7A H 1.020846 0.480521 0.133366 0.077 Uiso 1 1 calc R U . . .
O8 O 1.3128(4) 0.59247(5) 0.11535(5) 0.0403(3) Uani 1 1 d . . . . .
N1 N 0.0630(3) 0.72869(5) 0.53898(5) 0.0234(3) Uani 1 1 d . . . . .
O29 O 1.099(16) 0.5105(12) 0.0038(15) 0.069(5) Uani 0.063(6) 1 d . U P C 4
H29O H 0.905069 0.49829 0.007409 0.103 Uiso 0.437(6) 1 d R U P C 4
H29P H 1.206151 0.505492 0.035175 0.103 Uiso 0.437(6) 1 d R U P C 4
O9 O 1.3309(18) 0.50812(17) -0.00599(18) 0.0722(19) Uani 0.437(6) 1 d . U P C 3
H9O H 1.200256 0.525425 0.013557 0.108 Uiso 0.063(6) 1 d R U P C 3
H9P H 1.207186 0.485847 -0.024994 0.108 Uiso 0.063(6) 1 d R U P C 3
O10 O -0.3646(4) 0.82578(5) 0.28745(5) 0.0407(3) Uani 1 1 d . . . . .
H10O H -0.485477 0.797449 0.284693 0.061 Uiso 1 1 d R U . . .
H10P H -0.487593 0.851156 0.273454 0.061 Uiso 1 1 d R U . . .

loop_
_atom_site_aniso_label
_atom_site_aniso_U_11
_atom_site_aniso_U_22
_atom_site_aniso_U_33
_atom_site_aniso_U_23
_atom_site_aniso_U_13
_atom_site_aniso_U_12
C1 0.0231(7) 0.0209(7) 0.0240(7) -0.0024(6) 0.0031(6) -0.0043(6)
C2 0.0257(7) 0.0288(8) 0.0221(7) -0.0022(6) 0.0025(6) -0.0042(6)
C3 0.0262(7) 0.0341(9) 0.0251(8) -0.0084(6) 0.0052(6) -0.0058(6)
C4 0.0267(8) 0.0254(8) 0.0329(9) -0.0071(6) 0.0050(6) -0.0014(6)
C5 0.0259(7) 0.0213(7) 0.0295(8) 0.0006(6) 0.0035(6) -0.0031(6)
C6 0.0290(7) 0.0235(7) 0.0232(7) 0.0044(6) 0.0036(6) -0.0029(6)
C7 0.0281(7) 0.0209(7) 0.0270(8) 0.0036(6) 0.0029(6) -0.0021(6)
C8 0.0254(7) 0.0232(7) 0.0193(7) -0.0007(6) 0.0021(5) -0.0022(6)
N2 0.0250(6) 0.0209(6) 0.0195(6) 0.0000(5) 0.0029(5) -0.0025(5)
N3 0.0282(6) 0.0246(7) 0.0216(6) -0.0027(5) 0.0039(5) -0.0009(5)
C9 0.0430(12) 0.0253(10) 0.0219(16) 0.0021(12) 0.0051(11) 0.0049(9)
C10 0.0460(11) 0.0285(12) 0.0220(15) 0.0026(11) 0.0060(10) 0.0060(9)
C11 0.0415(15) 0.0321(11) 0.0218(12) 0.0004(9) 0.0079(9) 0.0077(10)
N4 0.0337(9) 0.0245(9) 0.0212(16) 0.0043(11) 0.0049(14) 0.0017(7)
N5 0.0467(11) 0.0304(11) 0.0206(10) 0.0018(8) 0.0077(8) 0.0078(8)
C39 0.042(2) 0.0287(19) 0.024(2) 0.0003(19) 0.007(2) 0.0065(19)
C30 0.047(2) 0.032(2) 0.022(2) 0.001(2) 0.006(2) 0.009(2)
C31 0.043(2) 0.027(2) 0.022(3) 0.004(2) 0.005(2) 0.006(2)
N34 0.038(2) 0.027(2) 0.020(3) -0.002(2) 0.008(3) 0.004(2)
N35 0.049(2) 0.031(2) 0.022(2) 0.002(2) 0.005(2) 0.0076(19)
C12 0.0273(7) 0.0223(7) 0.0208(7) 0.0001(6) 0.0022(6) 0.0005(6)
C13 0.0297(7) 0.0218(7) 0.0205(7) 0.0023(6) 0.0023(6) 0.0001(6)
C14 0.0286(7) 0.0227(7) 0.0192(7) 0.0006(6) 0.0003(6) 0.0021(6)
C15 0.0259(7) 0.0213(7) 0.0239(7) 0.0007(6) 0.0011(6) 0.0022(6)
C16 0.0275(7) 0.0226(7) 0.0240(7) 0.0033(6) 0.0052(6) 0.0004(6)
C17 0.0275(7) 0.0242(8) 0.0212(7) 0.0007(6) 0.0035(6) 0.0008(6)
C18 0.0386(9) 0.0244(8) 0.0239(8) -0.0021(6) 0.0059(6) -0.0033(6)
O1 0.0806(10) 0.0342(7) 0.0258(6) -0.0096(5) 0.0176(6) -0.0201(6)
O2 0.0623(8) 0.0255(6) 0.0258(6) -0.0017(5) 0.0137(5) -0.0093(5)
C19 0.0464(16) 0.023(3) 0.018(2) -0.0062(16) 0.0040(17) -0.008(2)
O3 0.098(2) 0.0248(10) 0.0268(13) -0.0042(9) 0.0241(15) -0.0009(15)
O4 0.0466(12) 0.029(2) 0.020(2) 0.0043(17) 0.0122(13) 0.0111(13)
C29 0.052(3) 0.022(4) 0.007(3) -0.003(4) 0.012(3) -0.004(4)
O23 0.057(5) 0.022(4) 0.011(4) -0.008(3) 0.014(3) -0.012(4)
O24 0.068(4) 0.022(3) 0.013(3) -0.001(2) 0.007(3) 0.007(3)
C20 0.0327(12) 0.0232(12) 0.022(2) -0.0043(19) 0.0035(19) 0.0024(10)
O5 0.0504(14) 0.0218(9) 0.0262(11) -0.0036(7) 0.0111(10) 0.0002(8)
O6 0.0388(19) 0.0234(12) 0.0265(17) -0.0004(10) 0.0098(12) -0.0045(13)
C40 0.030(3) 0.021(3) 0.024(4) -0.005(4) 0.011(4) -0.004(3)
O45 0.045(4) 0.037(3) 0.033(3) -0.009(3) 0.006(3) -0.006(3)
O46 0.041(5) 0.026(4) 0.026(4) -0.001(3) 0.010(4) -0.009(4)
C21 0.0382(9) 0.0265(8) 0.0249(8) 0.0001(6) 0.0084(6) -0.0013(7)
O7 0.0913(11) 0.0372(7) 0.0282(7) -0.0075(5) 0.0252(7) -0.0228(7)
O8 0.0608(8) 0.0326(7) 0.0302(6) 0.0012(5) 0.0193(6) -0.0088(6)
N1 0.0256(6) 0.0219(6) 0.0230(6) -0.0002(5) 0.0032(5) -0.0022(5)
O29 0.146(12) 0.037(9) 0.028(8) 0.000(8) 0.037(10) 0.002(10)
O9 0.144(6) 0.040(2) 0.038(2) -0.0048(16) 0.037(3) -0.025(3)
O10 0.0606(8) 0.0229(6) 0.0388(7) 0.0012(5) 0.0048(6) 0.0018(5)

loop_
_atom_type_symbol
_atom_type_description
_atom_type_scat_dispersion_real
_atom_type_scat_dispersion_imag
_atom_type_scat_source
C C 0.0181 0.0091 'International Tables Vol C Tables 4.2.6.8 and 6.1.1.4'
H H 0 0 'International Tables Vol C Tables 4.2.6.8 and 6.1.1.4'
N N 0.0311 0.018 'International Tables Vol C Tables 4.2.6.8 and 6.1.1.4'
O O 0.0492 0.0322 'International Tables Vol C Tables 4.2.6.8 and 6.1.1.4'

loop_
_geom_angle_atom_site_label_1
_geom_angle_atom_site_label_2
_geom_angle_atom_site_label_3
_geom_angle
_geom_angle_site_symmetry_1
_geom_angle_site_symmetry_3
_geom_angle_publ_flag
N1 C1 C2 124.58(14) . . ?
N1 C1 N2 113.87(13) . . ?
C2 C1 N2 121.54(14) . . ?
C1 C2 C3 116.69(15) . . ?
C1 C2 H2 121.7 . . ?
C3 C2 H2 121.7 . . ?
C4 C3 C2 120.60(14) . . ?
C4 C3 H3 119.7 . . ?
C2 C3 H3 119.7 . . ?
C5 C4 C3 116.65(14) . . ?
C5 C4 H4 121.7 . . ?
C3 C4 H4 121.7 . . ?
N34 C5 N1 120.3(8) . . ?
N34 C5 C4 115.0(8) . . ?
N1 C5 C4 124.76(14) . . ?
N1 C5 N4 112.8(2) . . ?
C4 C5 N4 122.4(2) . . ?
C7 C6 N2 106.49(13) . . ?
C7 C6 H6 126.8 . . ?
N2 C6 H6 126.8 . . ?
C6 C7 N3 107.98(13) . . ?
C6 C7 H7 126 . . ?
N3 C7 H7 126 . . ?
N3 C8 N2 108.88(13) . . ?
N3 C8 H8 125.6 . . ?
N2 C8 H8 125.6 . . ?
C8 N2 C6 107.99(12) . . ?
C8 N2 C1 124.21(12) . . ?
C6 N2 C1 127.78(12) . . ?
C8 N3 C7 108.66(13) . . ?
C8 N3 H3A 125.7 . . ?
C7 N3 H3A 125.7 . . ?
C10 C9 N4 106.3(2) . . ?
C10 C9 H9 126.9 . . ?
N4 C9 H9 126.9 . . ?
C9 C10 N5 107.9(2) . . ?
C9 C10 H10 126 . . ?
N5 C10 H10 126 . . ?
N5 C11 N4 108.3(3) . . ?
N5 C11 H11 125.8 . . ?
N4 C11 H11 125.8 . . ?
C11 N4 C9 108.5(3) . . ?
C11 N4 C5 124.4(3) . . ?
C9 N4 C5 127.1(3) . . ?
C11 N5 C10 109.0(2) . . ?
C11 N5 H5A 125.5 . . ?
C10 N5 H5A 125.5 . . ?
N34 C39 C30 107.9(11) . . ?
N34 C39 H39 126.1 . . ?
C30 C39 H39 126.1 . . ?
N35 C30 C39 104.2(8) . . ?
N35 C30 H30 127.9 . . ?
C39 C30 H30 127.9 . . ?
N35 C31 N34 106.8(9) . . ?
N35 C31 H31 126.6 . . ?
N34 C31 H31 126.6 . . ?
C5 N34 C39 125.3(14) . . ?
C5 N34 C31 126.8(12) . . ?
C39 N34 C31 107.7(11) . . ?
C31 N35 C30 113.4(8) . . ?
C31 N35 H35 123.3 . . ?
C30 N35 H35 123.3 . . ?
C13 C12 C17 117.51(14) . . ?
C13 C12 C18 113.93(13) . . ?
C17 C12 C18 128.55(13) . . ?
C14 C13 C12 124.13(14) . . ?
C14 C13 H13 117.9 . . ?
C12 C13 H13 117.9 . . ?
C13 C14 C15 118.30(14) . . ?
C13 C14 C19 113.8(4) . . ?
C15 C14 C19 127.8(4) . . ?
C13 C14 C29 118.9(13) . . ?
C15 C14 C29 122.7(12) . . ?
C16 C15 C14 117.59(14) . . ?
C16 C15 C20 112.1(2) . . ?
C14 C15 C20 130.3(2) . . ?
C16 C15 C40 123.3(7) . . ?
C14 C15 C40 119.0(7) . . ?
C15 C16 C17 124.57(14) . . ?
C15 C16 H16 117.7 . . ?
C17 C16 H16 117.7 . . ?
C16 C17 C12 117.86(14) . . ?
C16 C17 C21 113.07(13) . . ?
C12 C17 C21 129.07(14) . . ?
O2 C18 O1 121.64(15) . . ?
O2 C18 C12 118.98(14) . . ?
O1 C18 C12 119.36(14) . . ?
O4 C19 O3 115.7(10) . . ?
O4 C19 C14 123.9(9) . . ?
O3 C19 C14 120.1(8) . . ?
O24 C29 O23 133(4) . . ?
O24 C29 C14 116(3) . . ?
O23 C29 C14 99(3) . . ?
C29 O24 H24 109.5 . . ?
O6 C20 O5 120.1(6) . . ?
O6 C20 C15 121.2(5) . . ?
O5 C20 C15 118.7(5) . . ?
C20 O5 H5 109.5 . . ?
O45 C40 O46 126(2) . . ?
O45 C40 C15 123.9(18) . . ?
O46 C40 C15 108.2(14) . . ?
O8 C21 O7 121.60(15) . . ?
O8 C21 C17 119.01(14) . . ?
O7 C21 C17 119.37(14) . . ?
C21 O7 H7A 109.5 . . ?
C5 N1 C1 116.69(13) . . ?
O29 O29 H29O 21 3_765 . ?
O29 O29 H29P 116.5 3_765 . ?
H29O O29 H29P 105.1 . . ?
O9 O9 H9O 130.8 3_865 . ?
O9 O9 H9P 115.9 3_865 . ?
H9O O9 H9P 105.1 . . ?
H10O O10 H10P 105.1 . . ?

loop_
_geom_bond_atom_site_label_1
_geom_bond_atom_site_label_2
_geom_bond_distance
_geom_bond_site_symmetry_2
_geom_bond_publ_flag
C1 N1 1.3328(19) . ?
C1 C2 1.387(2) . ?
C1 N2 1.4245(19) . ?
C2 C3 1.389(2) . ?
C2 H2 0.95 . ?
C3 C4 1.387(2) . ?
C3 H3 0.95 . ?
C4 C5 1.387(2) . ?
C4 H4 0.95 . ?
C5 N34 1.267(15) . ?
C5 N1 1.329(2) . ?
C5 N4 1.470(4) . ?
C6 C7 1.348(2) . ?
C6 N2 1.3916(19) . ?
C6 H6 0.95 . ?
C7 N3 1.3838(19) . ?
C7 H7 0.95 . ?
C8 N3 1.3143(19) . ?
C8 N2 1.3532(18) . ?
C8 H8 0.95 . ?
N3 H3A 0.88 . ?
C9 C10 1.355(3) . ?
C9 N4 1.378(4) . ?
C9 H9 0.95 . ?
C10 N5 1.374(3) . ?
C10 H10 0.95 . ?
C11 N5 1.314(3) . ?
C11 N4 1.355(4) . ?
C11 H11 0.95 . ?
N5 H5A 0.88 . ?
C39 N34 1.371(13) . ?
C39 C30 1.396(12) . ?
C39 H39 0.95 . ?
C30 N35 1.356(11) . ?
C30 H30 0.95 . ?
C31 N35 1.297(10) . ?
C31 N34 1.378(15) . ?
C31 H31 0.95 . ?
N35 H35 0.88 . ?
C12 C13 1.398(2) . ?
C12 C17 1.417(2) . ?
C12 C18 1.531(2) . ?
C13 C14 1.394(2) . ?
C13 H13 0.95 . ?
C14 C15 1.409(2) . ?
C14 C19 1.480(11) . ?
C14 C29 1.63(3) . ?
C15 C16 1.391(2) . ?
C15 C20 1.501(8) . ?
C15 C40 1.60(2) . ?
C16 C17 1.394(2) . ?
C16 H16 0.95 . ?
C17 C21 1.531(2) . ?
C18 O2 1.2286(19) . ?
C18 O1 1.2788(19) . ?
C19 O4 1.240(14) . ?
C19 O3 1.287(10) . ?
C29 O24 1.24(4) . ?
C29 O23 1.34(5) . ?
O24 H24 0.84 . ?
C20 O6 1.229(9) . ?
C20 O5 1.320(6) . ?
O5 H5 0.84 . ?
C40 O45 1.211(17) . ?
C40 O46 1.25(3) . ?
C21 O8 1.217(2) . ?
C21 O7 1.285(2) . ?
O7 H7A 0.84 . ?
O29 O29 0.90(10) 3_765 ?
O29 H29O 0.8 . ?
O29 H29P 0.8 . ?
O9 O9 1.344(13) 3_865 ?
O9 H9O 0.8001 . ?
O9 H9P 0.8 . ?
O10 H10O 0.8 . ?
O10 H10P 0.8001 . ?

loop_
_geom_torsion_atom_site_label_1
_geom_torsion_atom_site_label_2
_geom_torsion_atom_site_label_3
_geom_torsion_atom_site_label_4
_geom_torsion
_geom_torsion_site_symmetry_1
_geom_torsion_site_symmetry_2
_geom_torsion_site_symmetry_3
_geom_torsion_site_symmetry_4
_geom_torsion_publ_flag
N1 C1 C2 C3 -1.6(2) . . . . ?
N2 C1 C2 C3 178.40(13) . . . . ?
C1 C2 C3 C4 0.5(2) . . . . ?
C2 C3 C4 C5 1.0(2) . . . . ?
C3 C4 C5 N34 178.1(13) . . . . ?
C3 C4 C5 N1 -1.7(2) . . . . ?
C3 C4 C5 N4 176.0(3) . . . . ?
N2 C6 C7 N3 0.47(17) . . . . ?
N3 C8 N2 C6 0.40(16) . . . . ?
N3 C8 N2 C1 179.06(12) . . . . ?
C7 C6 N2 C8 -0.54(16) . . . . ?
C7 C6 N2 C1 -179.13(13) . . . . ?
N1 C1 N2 C8 1.9(2) . . . . ?
C2 C1 N2 C8 -178.15(14) . . . . ?
N1 C1 N2 C6 -179.73(13) . . . . ?
C2 C1 N2 C6 0.2(2) . . . . ?
N2 C8 N3 C7 -0.11(16) . . . . ?
C6 C7 N3 C8 -0.23(17) . . . . ?
N4 C9 C10 N5 0.3(4) . . . . ?
N5 C11 N4 C9 -0.5(5) . . . . ?
N5 C11 N4 C5 177.9(4) . . . . ?
C10 C9 N4 C11 0.1(5) . . . . ?
C10 C9 N4 C5 -178.3(4) . . . . ?
N1 C5 N4 C11 10.4(6) . . . . ?
C4 C5 N4 C11 -167.5(4) . . . . ?
N1 C5 N4 C9 -171.4(4) . . . . ?
C4 C5 N4 C9 10.6(7) . . . . ?
N4 C11 N5 C10 0.7(4) . . . . ?
C9 C10 N5 C11 -0.6(3) . . . . ?
N34 C39 C30 N35 -1.8(17) . . . . ?
N1 C5 N34 C39 25(3) . . . . ?
C4 C5 N34 C39 -154.4(19) . . . . ?
N1 C5 N34 C31 -161.4(17) . . . . ?
C4 C5 N34 C31 19(3) . . . . ?
C30 C39 N34 C5 176(2) . . . . ?
C30 C39 N34 C31 2(2) . . . . ?
N35 C31 N34 C5 -176(2) . . . . ?
N35 C31 N34 C39 -2(2) . . . . ?
N34 C31 N35 C30 0.4(17) . . . . ?
C39 C30 N35 C31 0.9(14) . . . . ?
C17 C12 C13 C14 1.7(2) . . . . ?
C18 C12 C13 C14 -176.94(14) . . . . ?
C12 C13 C14 C15 -1.8(2) . . . . ?
C12 C13 C14 C19 175.6(6) . . . . ?
C12 C13 C14 C29 173.7(18) . . . . ?
C13 C14 C15 C16 0.2(2) . . . . ?
C19 C14 C15 C16 -176.8(7) . . . . ?
C29 C14 C15 C16 -175.1(19) . . . . ?
C13 C14 C15 C20 -179.1(4) . . . . ?
C13 C14 C15 C40 -176.7(11) . . . . ?
C14 C15 C16 C17 1.5(2) . . . . ?
C20 C15 C16 C17 -179.0(3) . . . . ?
C40 C15 C16 C17 178.3(11) . . . . ?
C15 C16 C17 C12 -1.7(2) . . . . ?
C15 C16 C17 C21 178.04(14) . . . . ?
C13 C12 C17 C16 0.1(2) . . . . ?
C18 C12 C17 C16 178.46(15) . . . . ?
C13 C12 C17 C21 -179.61(15) . . . . ?
C18 C12 C17 C21 -1.2(3) . . . . ?
C13 C12 C18 O2 -1.2(2) . . . . ?
C17 C12 C18 O2 -179.61(16) . . . . ?
C13 C12 C18 O1 176.91(15) . . . . ?
C17 C12 C18 O1 -1.5(3) . . . . ?
C13 C14 C19 O4 27.6(14) . . . . ?
C15 C14 C19 O4 -155.2(9) . . . . ?
C13 C14 C19 O3 -159.0(8) . . . . ?
C15 C14 C19 O3 18.1(14) . . . . ?
C13 C14 C29 O24 -121(2) . . . . ?
C15 C14 C29 O24 54(4) . . . . ?
C13 C14 C29 O23 26(3) . . . . ?
C15 C14 C29 O23 -158.6(18) . . . . ?
C16 C15 C20 O6 -13.0(7) . . . . ?
C14 C15 C20 O6 166.4(4) . . . . ?
C16 C15 C20 O5 163.6(4) . . . . ?
C14 C15 C20 O5 -17.1(7) . . . . ?
C16 C15 C40 O45 -160.7(16) . . . . ?
C14 C15 C40 O45 16(3) . . . . ?
C16 C15 C40 O46 6(2) . . . . ?
C14 C15 C40 O46 -177.8(14) . . . . ?
C16 C17 C21 O8 3.0(2) . . . . ?
C12 C17 C21 O8 -177.32(16) . . . . ?
C16 C17 C21 O7 -175.87(16) . . . . ?
C12 C17 C21 O7 3.8(3) . . . . ?
N34 C5 N1 C1 -179.0(13) . . . . ?
C4 C5 N1 C1 0.7(2) . . . . ?
N4 C5 N1 C1 -177.2(3) . . . . ?
C2 C1 N1 C5 1.0(2) . . . . ?
N2 C1 N1 C5 -178.99(12) . . . . ?
